data_4301766
loop_
_publ_author_name
'Annie Castonguay'
'Andr\'e L. Beauchamp'
'Davit Zargarian'

_publ_contact_author_address
;
      Universit\'e de Montr\'eal
      D\'epartement de Chimie
      Montr\'eal, Qu\'ebec
      Canada, H3C 3J7
;
_publ_contact_author_email a.castonguay.umontreal.ca
_publ_contact_author_fax '+1 514 343 7586'
_publ_contact_author_name 'Annie Castonguay'
_publ_contact_author_phone '+1 514 343 6111 3936'
_publ_section_title
;
New Derivatives of PCP-Type Pincer Complexes of Nickel
;
_journal_name_full 'Inorganic Chemistry'
_journal_page_first 3177
_journal_page_last 3184
_journal_paper_doi 10.1021/ic801641u
_journal_volume 48
_journal_year 2009
_chemical_compound_source 'Synthesized by the authors. See text'
_chemical_formula_moiety 'C34 H76 Br4 Ni2 P4'
_chemical_formula_sum 'C34 H76 Br4 Ni2 P4'
_chemical_formula_weight 1045.89
_chemical_name_systematic
;
?
;
_space_group_IT_number 61
_symmetry_cell_setting orthorhombic
_symmetry_space_group_name_Hall '-P 2ac 2ab'
_symmetry_space_group_name_H-M 'P b c a'
_atom_sites_solution_hydrogens geom
_atom_sites_solution_primary direct
_atom_sites_solution_secondary difmap
_audit_creation_method SHELXL-97
_cell_angle_alpha 90.00
_cell_angle_beta 90.00
_cell_angle_gamma 90.00
_cell_formula_units_Z 8
_cell_length_a 23.6525(13)
_cell_length_b 14.4554(9)
_cell_length_c 27.6110(16)
_cell_measurement_reflns_used 7331
_cell_measurement_temperature 220(2)
_cell_measurement_theta_max 73.05
_cell_measurement_theta_min 3.06
_cell_volume 9440.4(10)
_computing_cell_refinement 'SMART (Bruker, 1999)'
_computing_data_collection 'SMART (Bruker, 1999)'
_computing_data_reduction 'SAINT (Bruker, 1999)'
_computing_molecular_graphics 'SHELXTL (Bruker, 1997)'
_computing_publication_material 'UdMX (Maris, 2004)'
_computing_structure_refinement 'SHELXL97 (Sheldrick, 1997)'
_computing_structure_solution 'SHELXS97 (Sheldrick, 1997)'
_diffrn_ambient_temperature 220(2)
_diffrn_detector_area_resol_mean 5.5
_diffrn_measured_fraction_theta_full 0.994
_diffrn_measured_fraction_theta_max 0.994
_diffrn_measurement_device_type 'Bruker Smart 2000'
_diffrn_measurement_method \w
_diffrn_radiation_monochromator graphite
_diffrn_radiation_source 'X-ray Sealed Tube'
_diffrn_radiation_type CuK\a
_diffrn_radiation_wavelength 1.54178
_diffrn_reflns_av_R_equivalents 0.058
_diffrn_reflns_av_sigmaI/netI 0.0492
_diffrn_reflns_limit_h_max 29
_diffrn_reflns_limit_h_min -29
_diffrn_reflns_limit_k_max 17
_diffrn_reflns_limit_k_min -17
_diffrn_reflns_limit_l_max 34
_diffrn_reflns_limit_l_min -33
_diffrn_reflns_number 113109
_diffrn_reflns_theta_full 73.04
_diffrn_reflns_theta_max 73.04
_diffrn_reflns_theta_min 3.20
_diffrn_standards_decay_% 0.00
_diffrn_standards_number 747
_exptl_absorpt_coefficient_mu 6.385
_exptl_absorpt_correction_T_max 0.4950
_exptl_absorpt_correction_T_min 0.4010
_exptl_absorpt_correction_type multi-scan
_exptl_absorpt_process_details 'Sadabs (Sheldrick,1996)'
_exptl_crystal_colour purple
_exptl_crystal_density_diffrn 1.472
_exptl_crystal_density_method 'not measured'
_exptl_crystal_description block
_exptl_crystal_F_000 4288
_exptl_crystal_size_max 0.33
_exptl_crystal_size_mid 0.11
_exptl_crystal_size_min 0.11
_refine_diff_density_max 1.230
_refine_diff_density_min -0.945
_refine_diff_density_rms 0.120
_refine_ls_extinction_method none
_refine_ls_goodness_of_fit_ref 1.079
_refine_ls_hydrogen_treatment constr
_refine_ls_matrix_type full
_refine_ls_number_parameters 413
_refine_ls_number_reflns 9387
_refine_ls_number_restraints 0
_refine_ls_restrained_S_all 1.079
_refine_ls_R_factor_all 0.0704
_refine_ls_R_factor_gt 0.0615
_refine_ls_shift/su_max 0.002
_refine_ls_shift/su_mean 0.000
_refine_ls_structure_factor_coef Fsqd
_refine_ls_weighting_details 'calc w=1/[\s^2^(Fo^2^)+(0.0876P)^2^+0.0000P] where P=(Fo^2^+2Fc^2^)/3'
_refine_ls_weighting_scheme calc
_refine_ls_wR_factor_gt 0.1303
_refine_ls_wR_factor_ref 0.1360
_reflns_number_gt 7684
_reflns_number_total 9387
_reflns_threshold_expression I>2\s(I)
_cod_data_source_file ic801641u_si_002_2.cif
_cod_data_source_block cast09
_cod_depositor_comments
;
The following automatic conversions were performed:
'_symmetry_cell_setting' value 'Orthorhombic' changed to 'orthorhombic'
according to '/home/saulius/struct/CIF-dictionaries/cif_core.dic'
dictionary named 'cif_core.dic' version 2.4.1 from
2010-06-29.

'_geom_bond_publ_flag' value 'Y' changed to 'y' according to
'/home/saulius/struct/CIF-dictionaries/cif_core.dic' dictionary named
'cif_core.dic' version 2.4.1 from 2010-06-29 (44
times).

'_geom_angle_publ_flag' value 'Y' changed to 'y' according to
'/home/saulius/struct/CIF-dictionaries/cif_core.dic' dictionary named
'cif_core.dic' version 2.4.1 from 2010-06-29 (70
times).

'_geom_torsion_publ_flag' value 'Y' changed to 'y' according to
'/home/saulius/struct/CIF-dictionaries/cif_core.dic' dictionary named
'cif_core.dic' version 2.4.1 from 2010-06-29 (92 times).

Automatic conversion script
Id: cif_fix_enum 1527 2010-12-29 10:47:43Z saulius 
;
_cod_database_code 4301766

loop_
_symmetry_equiv_pos_as_xyz
'x, y, z'
'-x+1/2, -y, z+1/2'
'-x, y+1/2, -z+1/2'
'x+1/2, -y+1/2, -z'
'-x, -y, -z'
'x-1/2, y, -z-1/2'
'x, -y-1/2, z-1/2'
'-x-1/2, y-1/2, z'

loop_
_atom_site_label
_atom_site_type_symbol
_atom_site_fract_x
_atom_site_fract_y
_atom_site_fract_z
_atom_site_U_iso_or_equiv
_atom_site_adp_type
_atom_site_occupancy
_atom_site_symmetry_multiplicity
_atom_site_calc_flag
_atom_site_refinement_flags
_atom_site_disorder_assembly
_atom_site_disorder_group
Br1 Br 0.180995(15) 0.82497(3) 0.456383(14) 0.03955(12) Uani 1 1 d . . .
Br2 Br 0.088900(19) 0.77383(4) 0.599895(15) 0.05185(15) Uani 1 1 d . . .
Br3 Br 0.08688(2) 1.27572(3) 0.239099(18) 0.04965(14) Uani 1 1 d . . .
Br4 Br 0.177833(19) 1.02294(3) 0.30367(2) 0.05390(15) Uani 1 1 d . . .
Ni1 Ni 0.12871(2) 0.81572(4) 0.52661(2) 0.02625(14) Uani 1 1 d . . .
Ni2 Ni 0.12602(2) 1.14876(4) 0.27841(2) 0.03024(15) Uani 1 1 d . . .
P1 P 0.18902(3) 0.91111(6) 0.56500(3) 0.02513(18) Uani 1 1 d . . .
P2 P 0.18218(3) 1.24285(7) 0.32320(3) 0.0298(2) Uani 1 1 d . . .
P3 P 0.06323(3) 1.05350(6) 0.24124(3) 0.02914(19) Uani 1 1 d . . .
P4 P 0.05989(3) 0.73751(6) 0.48828(3) 0.02788(19) Uani 1 1 d . . .
C1 C 0.22253(14) 0.9982(3) 0.52627(12) 0.0318(7) Uani 1 1 d . . .
H1A H 0.2442 1.0402 0.5470 0.038 Uiso 1 1 calc R . .
H1B H 0.2496 0.9665 0.5051 0.038 Uiso 1 1 calc R . .
C2 C 0.18335(13) 1.0566(2) 0.49442(12) 0.0310(7) Uani 1 1 d . . .
H2A H 0.1518 1.0184 0.4831 0.037 Uiso 1 1 calc R . .
H2B H 0.1678 1.1077 0.5136 0.037 Uiso 1 1 calc R . .
C3 C 0.21522(14) 1.0952(3) 0.45113(12) 0.0323(7) Uani 1 1 d . . .
H3A H 0.2314 1.0435 0.4328 0.039 Uiso 1 1 calc R . .
H3B H 0.2467 1.1331 0.4630 0.039 Uiso 1 1 calc R . .
C4 C 0.17942(14) 1.1535(3) 0.41693(13) 0.0347(8) Uani 1 1 d . . .
H4A H 0.1618 1.2043 0.4349 0.042 Uiso 1 1 calc R . .
H4B H 0.1493 1.1153 0.4030 0.042 Uiso 1 1 calc R . .
C5 C 0.21628(14) 1.1925(3) 0.37647(13) 0.0349(8) Uani 1 1 d . . .
H5A H 0.2411 1.1426 0.3652 0.042 Uiso 1 1 calc R . .
H5B H 0.2406 1.2401 0.3907 0.042 Uiso 1 1 calc R . .
C6 C 0.05420(16) 0.9387(3) 0.26898(13) 0.0374(8) Uani 1 1 d . . .
H6A H 0.0239 0.9063 0.2517 0.045 Uiso 1 1 calc R . .
H6B H 0.0891 0.9033 0.2640 0.045 Uiso 1 1 calc R . .
C7 C 0.04028(16) 0.9378(3) 0.32319(14) 0.0425(9) Uani 1 1 d . . .
H7A H 0.0615 0.9870 0.3394 0.051 Uiso 1 1 calc R . .
H7B H -0.0001 0.9504 0.3276 0.051 Uiso 1 1 calc R . .
C8 C 0.05488(18) 0.8448(3) 0.34647(14) 0.0436(9) Uani 1 1 d . . .
H8A H 0.0321 0.7962 0.3313 0.052 Uiso 1 1 calc R . .
H8B H 0.0948 0.8308 0.3403 0.052 Uiso 1 1 calc R . .
C9 C 0.04434(17) 0.8439(3) 0.40081(14) 0.0397(9) Uani 1 1 d . . .
H9A H 0.0051 0.8616 0.4073 0.048 Uiso 1 1 calc R . .
H9B H 0.0690 0.8893 0.4165 0.048 Uiso 1 1 calc R . .
C10 C 0.05579(15) 0.7473(3) 0.42220(14) 0.0358(8) Uani 1 1 d . . .
H10A H 0.0915 0.7247 0.4087 0.043 Uiso 1 1 calc R . .
H10B H 0.0259 0.7056 0.4109 0.043 Uiso 1 1 calc R . .
C11 C -0.01136(14) 0.7680(3) 0.51121(15) 0.0380(8) Uani 1 1 d . . .
H11 H -0.0143 0.7416 0.5442 0.046 Uiso 1 1 calc R . .
C12 C 0.06588(16) 0.6096(3) 0.49503(14) 0.0373(8) Uani 1 1 d . . .
H12 H 0.0448 0.5805 0.4680 0.045 Uiso 1 1 calc R . .
C13 C 0.15772(15) 0.9772(3) 0.61584(13) 0.0365(8) Uani 1 1 d . . .
H13 H 0.1456 0.9316 0.6405 0.044 Uiso 1 1 calc R . .
C14 C 0.25205(15) 0.8542(3) 0.59221(13) 0.0355(8) Uani 1 1 d . . .
H14 H 0.2783 0.9039 0.6022 0.043 Uiso 1 1 calc R . .
C15 C 0.08249(16) 1.0219(3) 0.17860(13) 0.0398(9) Uani 1 1 d . . .
H15 H 0.0537 0.9776 0.1668 0.048 Uiso 1 1 calc R . .
C16 C -0.00913(15) 1.1019(3) 0.23560(15) 0.0418(9) Uani 1 1 d . . .
H16 H -0.0058 1.1576 0.2149 0.050 Uiso 1 1 calc R . .
C17 C 0.14567(17) 1.3479(3) 0.34522(14) 0.0409(9) Uani 1 1 d . . .
H17 H 0.1360 1.3847 0.3162 0.049 Uiso 1 1 calc R . .
C18 C 0.24571(17) 1.2875(3) 0.29133(14) 0.0453(10) Uani 1 1 d . . .
H18 H 0.2668 1.3262 0.3147 0.054 Uiso 1 1 calc R . .
C19 C 0.2384(2) 0.7988(4) 0.63669(19) 0.0680(15) Uani 1 1 d . . .
H19A H 0.2113 0.7509 0.6286 0.102 Uiso 1 1 calc R . .
H19B H 0.2225 0.8391 0.6612 0.102 Uiso 1 1 calc R . .
H19C H 0.2727 0.7705 0.6490 0.102 Uiso 1 1 calc R . .
C20 C 0.28322(19) 0.7947(4) 0.55549(19) 0.0614(13) Uani 1 1 d . . .
H20A H 0.3175 0.7705 0.5700 0.092 Uiso 1 1 calc R . .
H20B H 0.2929 0.8318 0.5274 0.092 Uiso 1 1 calc R . .
H20C H 0.2592 0.7437 0.5456 0.092 Uiso 1 1 calc R . .
C21 C 0.1985(2) 1.0431(4) 0.6407(2) 0.0757(17) Uani 1 1 d . . .
H21A H 0.1797 1.0725 0.6678 0.114 Uiso 1 1 calc R . .
H21B H 0.2107 1.0900 0.6178 0.114 Uiso 1 1 calc R . .
H21C H 0.2311 1.0089 0.6522 0.114 Uiso 1 1 calc R . .
C22 C 0.10444(18) 1.0294(3) 0.59955(16) 0.0523(11) Uani 1 1 d . . .
H22A H 0.0862 1.0570 0.6275 0.078 Uiso 1 1 calc R . .
H22B H 0.0786 0.9866 0.5841 0.078 Uiso 1 1 calc R . .
H22C H 0.1149 1.0776 0.5768 0.078 Uiso 1 1 calc R . .
C23 C 0.12770(19) 0.5815(3) 0.4905(3) 0.0768(18) Uani 1 1 d . . .
H23A H 0.1485 0.6041 0.5184 0.115 Uiso 1 1 calc R . .
H23B H 0.1435 0.6079 0.4612 0.115 Uiso 1 1 calc R . .
H23C H 0.1304 0.5146 0.4891 0.115 Uiso 1 1 calc R . .
C24 C 0.0421(2) 0.5718(4) 0.5424(2) 0.0730(16) Uani 1 1 d . . .
H24A H 0.0428 0.5048 0.5417 0.109 Uiso 1 1 calc R . .
H24B H 0.0035 0.5930 0.5465 0.109 Uiso 1 1 calc R . .
H24C H 0.0650 0.5938 0.5693 0.109 Uiso 1 1 calc R . .
C25 C -0.05980(15) 0.7253(3) 0.48138(17) 0.0478(10) Uani 1 1 d . . .
H25A H -0.0955 0.7369 0.4975 0.072 Uiso 1 1 calc R . .
H25B H -0.0539 0.6591 0.4785 0.072 Uiso 1 1 calc R . .
H25C H -0.0604 0.7530 0.4494 0.072 Uiso 1 1 calc R . .
C26 C -0.01844(16) 0.8723(3) 0.51644(17) 0.0493(10) Uani 1 1 d . . .
H26A H -0.0171 0.9009 0.4847 0.074 Uiso 1 1 calc R . .
H26B H 0.0118 0.8967 0.5364 0.074 Uiso 1 1 calc R . .
H26C H -0.0545 0.8855 0.5316 0.074 Uiso 1 1 calc R . .
C27 C -0.05099(18) 1.0376(4) 0.2102(2) 0.0757(17) Uani 1 1 d . . .
H27A H -0.0578 0.9836 0.2303 0.114 Uiso 1 1 calc R . .
H27B H -0.0355 1.0182 0.1793 0.114 Uiso 1 1 calc R . .
H27C H -0.0863 1.0700 0.2049 0.114 Uiso 1 1 calc R . .
C28 C -0.0321(2) 1.1348(4) 0.28421(19) 0.0656(14) Uani 1 1 d . . .
H28A H -0.0661 1.1710 0.2790 0.098 Uiso 1 1 calc R . .
H28B H -0.0039 1.1726 0.3003 0.098 Uiso 1 1 calc R . .
H28C H -0.0410 1.0817 0.3043 0.098 Uiso 1 1 calc R . .
C29 C 0.1404(2) 0.9731(4) 0.17585(17) 0.0669(14) Uani 1 1 d . . .
H29A H 0.1477 0.9542 0.1427 0.100 Uiso 1 1 calc R . .
H29B H 0.1401 0.9191 0.1967 0.100 Uiso 1 1 calc R . .
H29C H 0.1698 1.0154 0.1864 0.100 Uiso 1 1 calc R . .
C30 C 0.0829(2) 1.1038(4) 0.14372(15) 0.0698(15) Uani 1 1 d . . .
H30A H 0.1104 1.1491 0.1545 0.105 Uiso 1 1 calc R . .
H30B H 0.0457 1.1319 0.1429 0.105 Uiso 1 1 calc R . .
H30C H 0.0929 1.0825 0.1115 0.105 Uiso 1 1 calc R . .
C31 C 0.08959(19) 1.3239(3) 0.37007(17) 0.0555(12) Uani 1 1 d . . .
H31A H 0.0971 1.2909 0.4000 0.083 Uiso 1 1 calc R . .
H31B H 0.0671 1.2852 0.3488 0.083 Uiso 1 1 calc R . .
H31C H 0.0690 1.3803 0.3772 0.083 Uiso 1 1 calc R . .
C32 C 0.1822(2) 1.4103(3) 0.37745(19) 0.0665(14) Uani 1 1 d . . .
H32A H 0.1616 1.4665 0.3850 0.100 Uiso 1 1 calc R . .
H32B H 0.2169 1.4260 0.3605 0.100 Uiso 1 1 calc R . .
H32C H 0.1913 1.3780 0.4072 0.100 Uiso 1 1 calc R . .
C33 C 0.2851(2) 1.2097(4) 0.2755(2) 0.0766(17) Uani 1 1 d . . .
H33A H 0.2640 1.1649 0.2565 0.115 Uiso 1 1 calc R . .
H33B H 0.3008 1.1795 0.3039 0.115 Uiso 1 1 calc R . .
H33C H 0.3155 1.2350 0.2560 0.115 Uiso 1 1 calc R . .
C34 C 0.2315(2) 1.3483(3) 0.24830(16) 0.0560(12) Uani 1 1 d . . .
H34A H 0.2661 1.3729 0.2345 0.084 Uiso 1 1 calc R . .
H34B H 0.2075 1.3989 0.2588 0.084 Uiso 1 1 calc R . .
H34C H 0.2117 1.3120 0.2241 0.084 Uiso 1 1 calc R . .

loop_
_atom_site_aniso_label
_atom_site_aniso_U_11
_atom_site_aniso_U_22
_atom_site_aniso_U_33
_atom_site_aniso_U_23
_atom_site_aniso_U_13
_atom_site_aniso_U_12
Br1 0.0326(2) 0.0524(3) 0.0336(2) -0.01081(17) 0.01100(14) -0.00866(16)
Br2 0.0544(3) 0.0716(3) 0.0295(2) 0.0103(2) 0.00402(17) -0.0220(2)
Br3 0.0577(3) 0.0379(2) 0.0534(3) 0.0088(2) -0.0277(2) -0.00223(18)
Br4 0.0494(2) 0.0411(3) 0.0712(3) -0.0093(2) -0.0303(2) 0.01317(18)
Ni1 0.0233(3) 0.0318(3) 0.0237(3) 0.0018(2) 0.0009(2) -0.0031(2)
Ni2 0.0292(3) 0.0334(3) 0.0281(3) 0.0010(3) -0.0084(2) 0.0002(2)
P1 0.0235(4) 0.0291(4) 0.0228(4) 0.0015(3) -0.0032(3) 0.0011(3)
P2 0.0315(4) 0.0355(5) 0.0225(4) 0.0034(4) -0.0041(3) -0.0056(3)
P3 0.0280(4) 0.0346(5) 0.0248(4) 0.0019(4) -0.0048(3) -0.0020(3)
P4 0.0226(4) 0.0311(5) 0.0299(4) 0.0050(4) -0.0036(3) -0.0038(3)
C1 0.0310(16) 0.0346(19) 0.0298(16) 0.0054(15) -0.0075(13) -0.0060(14)
C2 0.0333(16) 0.0312(18) 0.0286(16) 0.0036(15) -0.0029(13) 0.0003(14)
C3 0.0331(16) 0.0345(19) 0.0293(16) 0.0045(15) -0.0013(13) -0.0003(14)
C4 0.0330(17) 0.045(2) 0.0259(16) 0.0065(16) -0.0014(13) 0.0019(15)
C5 0.0334(17) 0.046(2) 0.0253(15) 0.0024(16) -0.0053(14) -0.0086(15)
C6 0.0415(19) 0.037(2) 0.0332(18) 0.0078(16) -0.0047(15) -0.0079(16)
C7 0.044(2) 0.049(2) 0.0346(19) 0.0133(18) 0.0045(16) -0.0006(18)
C8 0.054(2) 0.043(2) 0.0341(19) 0.0066(18) -0.0066(17) -0.0065(18)
C9 0.043(2) 0.043(2) 0.0332(19) 0.0074(17) -0.0055(16) 0.0012(17)
C10 0.0350(17) 0.038(2) 0.0348(19) 0.0018(16) -0.0042(15) -0.0058(15)
C11 0.0248(16) 0.047(2) 0.042(2) 0.0036(18) 0.0017(15) -0.0015(15)
C12 0.0368(18) 0.0307(19) 0.044(2) 0.0031(17) -0.0086(16) -0.0076(15)
C13 0.0400(18) 0.041(2) 0.0290(17) -0.0043(16) -0.0013(15) 0.0027(16)
C14 0.0307(16) 0.040(2) 0.0361(18) 0.0021(17) -0.0111(15) 0.0061(15)
C15 0.044(2) 0.050(2) 0.0252(17) -0.0006(17) -0.0054(15) -0.0045(17)
C16 0.0296(17) 0.047(2) 0.049(2) 0.0041(19) -0.0091(16) -0.0001(16)
C17 0.051(2) 0.035(2) 0.0366(19) -0.0006(17) -0.0068(17) 0.0035(17)
C18 0.042(2) 0.065(3) 0.0294(18) 0.0046(19) -0.0005(16) -0.0175(19)
C19 0.064(3) 0.085(4) 0.054(3) 0.030(3) -0.004(2) 0.028(3)
C20 0.048(2) 0.078(3) 0.058(3) 0.006(3) -0.002(2) 0.035(2)
C21 0.063(3) 0.081(4) 0.083(4) -0.046(3) -0.009(3) -0.001(3)
C22 0.049(2) 0.062(3) 0.046(2) -0.007(2) 0.0085(19) 0.021(2)
C23 0.054(3) 0.038(3) 0.139(6) 0.004(3) 0.013(3) 0.013(2)
C24 0.093(4) 0.048(3) 0.078(4) 0.013(3) -0.013(3) -0.016(3)
C25 0.0267(17) 0.060(3) 0.057(3) -0.002(2) -0.0050(17) -0.0056(17)
C26 0.0350(19) 0.052(3) 0.061(3) -0.008(2) -0.0015(19) 0.0082(17)
C27 0.037(2) 0.075(4) 0.116(5) -0.013(3) -0.028(3) -0.002(2)
C28 0.047(2) 0.084(4) 0.065(3) 0.000(3) 0.013(2) 0.019(2)
C29 0.060(3) 0.098(4) 0.042(2) -0.006(3) 0.009(2) 0.017(3)
C30 0.106(4) 0.078(4) 0.025(2) 0.013(2) 0.004(2) 0.006(3)
C31 0.057(3) 0.065(3) 0.045(2) 0.003(2) 0.007(2) 0.020(2)
C32 0.083(4) 0.055(3) 0.061(3) -0.026(3) -0.011(3) -0.006(2)
C33 0.054(3) 0.112(5) 0.064(3) 0.023(3) 0.025(3) 0.012(3)
C34 0.064(3) 0.070(3) 0.035(2) 0.012(2) 0.0035(19) -0.023(2)

loop_
_atom_type_symbol
_atom_type_description
_atom_type_scat_dispersion_real
_atom_type_scat_dispersion_imag
_atom_type_scat_source
C C 0.0181 0.0091 'International Tables Vol C Tables 4.2.6.8 and 6.1.1.4'
H H 0.0000 0.0000 'International Tables Vol C Tables 4.2.6.8 and 6.1.1.4'
P P 0.2955 0.4335 'International Tables Vol C Tables 4.2.6.8 and 6.1.1.4'
Ni Ni -3.0029 0.5091 'International Tables Vol C Tables 4.2.6.8 and 6.1.1.4'
Br Br -0.6763 1.2805 'International Tables Vol C Tables 4.2.6.8 and 6.1.1.4'

loop_
_geom_angle_atom_site_label_1
_geom_angle_atom_site_label_2
_geom_angle_atom_site_label_3
_geom_angle_site_symmetry_1
_geom_angle_site_symmetry_2
_geom_angle_site_symmetry_3
_geom_angle
_geom_angle_publ_flag
P4 Ni1 P1 . . . 171.85(4) y
P4 Ni1 Br1 . . . 91.24(3) y
P1 Ni1 Br1 . . . 91.18(3) y
P4 Ni1 Br2 . . . 89.17(3) y
P1 Ni1 Br2 . . . 90.37(3) y
Br1 Ni1 Br2 . . . 165.99(3) y
P2 Ni2 P3 . . . 173.36(4) y
P2 Ni2 Br4 . . . 89.81(3) y
P3 Ni2 Br4 . . . 90.35(3) y
P2 Ni2 Br3 . . . 90.82(3) y
P3 Ni2 Br3 . . . 90.42(3) y
Br4 Ni2 Br3 . . . 167.83(4) y
C1 P1 C13 . . . 105.11(18) y
C1 P1 C14 . . . 101.12(16) y
C13 P1 C14 . . . 104.03(17) y
C1 P1 Ni1 . . . 114.86(11) y
C13 P1 Ni1 . . . 114.84(12) y
C14 P1 Ni1 . . . 115.27(13) y
C5 P2 C17 . . . 105.55(18) y
C5 P2 C18 . . . 99.36(17) y
C17 P2 C18 . . . 104.4(2) y
C5 P2 Ni2 . . . 117.27(12) y
C17 P2 Ni2 . . . 113.45(13) y
C18 P2 Ni2 . . . 115.08(13) y
C6 P3 C15 . . . 101.28(18) y
C6 P3 C16 . . . 105.52(18) y
C15 P3 C16 . . . 104.01(18) y
C6 P3 Ni2 . . . 115.77(12) y
C15 P3 Ni2 . . . 114.33(13) y
C16 P3 Ni2 . . . 114.38(13) y
C10 P4 C11 . . . 105.88(18) y
C10 P4 C12 . . . 100.37(17) y
C11 P4 C12 . . . 105.72(17) y
C10 P4 Ni1 . . . 117.94(12) y
C11 P4 Ni1 . . . 112.21(13) y
C12 P4 Ni1 . . . 113.39(12) y
C2 C1 P1 . . . 116.9(2) y
C2 C1 H1A . . . 108.1 ?
P1 C1 H1A . . . 108.1 ?
C2 C1 H1B . . . 108.1 ?
P1 C1 H1B . . . 108.1 ?
H1A C1 H1B . . . 107.3 ?
C3 C2 C1 . . . 110.7(3) y
C3 C2 H2A . . . 109.5 ?
C1 C2 H2A . . . 109.5 ?
C3 C2 H2B . . . 109.5 ?
C1 C2 H2B . . . 109.5 ?
H2A C2 H2B . . . 108.1 ?
C2 C3 C4 . . . 114.5(3) y
C2 C3 H3A . . . 108.6 ?
C4 C3 H3A . . . 108.6 ?
C2 C3 H3B . . . 108.6 ?
C4 C3 H3B . . . 108.6 ?
H3A C3 H3B . . . 107.6 ?
C3 C4 C5 . . . 109.9(3) y
C3 C4 H4A . . . 109.7 ?
C5 C4 H4A . . . 109.7 ?
C3 C4 H4B . . . 109.7 ?
C5 C4 H4B . . . 109.7 ?
H4A C4 H4B . . . 108.2 ?
C4 C5 P2 . . . 119.0(2) y
C4 C5 H5A . . . 107.6 ?
P2 C5 H5A . . . 107.6 ?
C4 C5 H5B . . . 107.6 ?
P2 C5 H5B . . . 107.6 ?
H5A C5 H5B . . . 107 ?
C7 C6 P3 . . . 116.0(3) y
C7 C6 H6A . . . 108.3 ?
P3 C6 H6A . . . 108.3 ?
C7 C6 H6B . . . 108.3 ?
P3 C6 H6B . . . 108.3 ?
H6A C6 H6B . . . 107.4 ?
C8 C7 C6 . . . 111.7(3) y
C8 C7 H7A . . . 109.3 ?
C6 C7 H7A . . . 109.3 ?
C8 C7 H7B . . . 109.3 ?
C6 C7 H7B . . . 109.3 ?
H7A C7 H7B . . . 107.9 ?
C9 C8 C7 . . . 112.7(3) y
C9 C8 H8A . . . 109.1 ?
C7 C8 H8A . . . 109.1 ?
C9 C8 H8B . . . 109.1 ?
C7 C8 H8B . . . 109.1 ?
H8A C8 H8B . . . 107.8 ?
C8 C9 C10 . . . 111.0(3) y
C8 C9 H9A . . . 109.4 ?
C10 C9 H9A . . . 109.4 ?
C8 C9 H9B . . . 109.4 ?
C10 C9 H9B . . . 109.4 ?
H9A C9 H9B . . . 108 ?
C9 C10 P4 . . . 117.4(3) y
C9 C10 H10A . . . 107.9 ?
P4 C10 H10A . . . 107.9 ?
C9 C10 H10B . . . 107.9 ?
P4 C10 H10B . . . 107.9 ?
H10A C10 H10B . . . 107.2 ?
C26 C11 C25 . . . 111.4(3) y
C26 C11 P4 . . . 111.6(3) y
C25 C11 P4 . . . 113.5(3) y
C26 C11 H11 . . . 106.6 ?
C25 C11 H11 . . . 106.6 ?
P4 C11 H11 . . . 106.6 ?
C23 C12 C24 . . . 109.2(4) y
C23 C12 P4 . . . 109.2(3) y
C24 C12 P4 . . . 114.4(3) y
C23 C12 H12 . . . 108 ?
C24 C12 H12 . . . 108 ?
P4 C12 H12 . . . 108 ?
C21 C13 C22 . . . 110.2(4) y
C21 C13 P1 . . . 114.3(3) y
C22 C13 P1 . . . 111.1(3) y
C21 C13 H13 . . . 107 ?
C22 C13 H13 . . . 107 ?
P1 C13 H13 . . . 107 ?
C19 C14 C20 . . . 110.4(4) y
C19 C14 P1 . . . 113.2(3) y
C20 C14 P1 . . . 111.7(3) y
C19 C14 H14 . . . 107.1 ?
C20 C14 H14 . . . 107.1 ?
P1 C14 H14 . . . 107.1 ?
C30 C15 C29 . . . 108.6(4) y
C30 C15 P3 . . . 113.7(3) y
C29 C15 P3 . . . 112.2(3) y
C30 C15 H15 . . . 107.4 ?
C29 C15 H15 . . . 107.4 ?
P3 C15 H15 . . . 107.4 ?
C28 C16 C27 . . . 111.3(4) y
C28 C16 P3 . . . 111.9(3) y
C27 C16 P3 . . . 114.0(3) y
C28 C16 H16 . . . 106.4 ?
C27 C16 H16 . . . 106.4 ?
P3 C16 H16 . . . 106.4 ?
C31 C17 C32 . . . 111.2(4) y
C31 C17 P2 . . . 111.4(3) y
C32 C17 P2 . . . 114.2(3) y
C31 C17 H17 . . . 106.5 ?
C32 C17 H17 . . . 106.5 ?
P2 C17 H17 . . . 106.5 ?
C34 C18 C33 . . . 109.8(4) y
C34 C18 P2 . . . 113.2(3) y
C33 C18 P2 . . . 111.9(3) y
C34 C18 H18 . . . 107.2 ?
C33 C18 H18 . . . 107.2 ?
P2 C18 H18 . . . 107.2 ?
C14 C19 H19A . . . 109.5 ?
C14 C19 H19B . . . 109.5 ?
H19A C19 H19B . . . 109.5 ?
C14 C19 H19C . . . 109.5 ?
H19A C19 H19C . . . 109.5 ?
H19B C19 H19C . . . 109.5 ?
C14 C20 H20A . . . 109.5 ?
C14 C20 H20B . . . 109.5 ?
H20A C20 H20B . . . 109.5 ?
C14 C20 H20C . . . 109.5 ?
H20A C20 H20C . . . 109.5 ?
H20B C20 H20C . . . 109.5 ?
C13 C21 H21A . . . 109.5 ?
C13 C21 H21B . . . 109.5 ?
H21A C21 H21B . . . 109.5 ?
C13 C21 H21C . . . 109.5 ?
H21A C21 H21C . . . 109.5 ?
H21B C21 H21C . . . 109.5 ?
C13 C22 H22A . . . 109.5 ?
C13 C22 H22B . . . 109.5 ?
H22A C22 H22B . . . 109.5 ?
C13 C22 H22C . . . 109.5 ?
H22A C22 H22C . . . 109.5 ?
H22B C22 H22C . . . 109.5 ?
C12 C23 H23A . . . 109.5 ?
C12 C23 H23B . . . 109.5 ?
H23A C23 H23B . . . 109.5 ?
C12 C23 H23C . . . 109.5 ?
H23A C23 H23C . . . 109.5 ?
H23B C23 H23C . . . 109.5 ?
C12 C24 H24A . . . 109.5 ?
C12 C24 H24B . . . 109.5 ?
H24A C24 H24B . . . 109.5 ?
C12 C24 H24C . . . 109.5 ?
H24A C24 H24C . . . 109.5 ?
H24B C24 H24C . . . 109.5 ?
C11 C25 H25A . . . 109.5 ?
C11 C25 H25B . . . 109.5 ?
H25A C25 H25B . . . 109.5 ?
C11 C25 H25C . . . 109.5 ?
H25A C25 H25C . . . 109.5 ?
H25B C25 H25C . . . 109.5 ?
C11 C26 H26A . . . 109.5 ?
C11 C26 H26B . . . 109.5 ?
H26A C26 H26B . . . 109.5 ?
C11 C26 H26C . . . 109.5 ?
H26A C26 H26C . . . 109.5 ?
H26B C26 H26C . . . 109.5 ?
C16 C27 H27A . . . 109.5 ?
C16 C27 H27B . . . 109.5 ?
H27A C27 H27B . . . 109.5 ?
C16 C27 H27C . . . 109.5 ?
H27A C27 H27C . . . 109.5 ?
H27B C27 H27C . . . 109.5 ?
C16 C28 H28A . . . 109.5 ?
C16 C28 H28B . . . 109.5 ?
H28A C28 H28B . . . 109.5 ?
C16 C28 H28C . . . 109.5 ?
H28A C28 H28C . . . 109.5 ?
H28B C28 H28C . . . 109.5 ?
C15 C29 H29A . . . 109.5 ?
C15 C29 H29B . . . 109.5 ?
H29A C29 H29B . . . 109.5 ?
C15 C29 H29C . . . 109.5 ?
H29A C29 H29C . . . 109.5 ?
H29B C29 H29C . . . 109.5 ?
C15 C30 H30A . . . 109.5 ?
C15 C30 H30B . . . 109.5 ?
H30A C30 H30B . . . 109.5 ?
C15 C30 H30C . . . 109.5 ?
H30A C30 H30C . . . 109.5 ?
H30B C30 H30C . . . 109.5 ?
C17 C31 H31A . . . 109.5 ?
C17 C31 H31B . . . 109.5 ?
H31A C31 H31B . . . 109.5 ?
C17 C31 H31C . . . 109.5 ?
H31A C31 H31C . . . 109.5 ?
H31B C31 H31C . . . 109.5 ?
C17 C32 H32A . . . 109.5 ?
C17 C32 H32B . . . 109.5 ?
H32A C32 H32B . . . 109.5 ?
C17 C32 H32C . . . 109.5 ?
H32A C32 H32C . . . 109.5 ?
H32B C32 H32C . . . 109.5 ?
C18 C33 H33A . . . 109.5 ?
C18 C33 H33B . . . 109.5 ?
H33A C33 H33B . . . 109.5 ?
C18 C33 H33C . . . 109.5 ?
H33A C33 H33C . . . 109.5 ?
H33B C33 H33C . . . 109.5 ?
C18 C34 H34A . . . 109.5 ?
C18 C34 H34B . . . 109.5 ?
H34A C34 H34B . . . 109.5 ?
C18 C34 H34C . . . 109.5 ?
H34A C34 H34C . . . 109.5 ?
H34B C34 H34C . . . 109.5 ?

loop_
_geom_bond_atom_site_label_1
_geom_bond_atom_site_label_2
_geom_bond_site_symmetry_1
_geom_bond_site_symmetry_2
_geom_bond_distance
_geom_bond_publ_flag
Br1 Ni1 . . 2.3038(6) y
Br2 Ni1 . . 2.3125(7) y
Br3 Ni2 . . 2.3244(7) y
Br4 Ni2 . . 2.3013(7) y
Ni1 P4 . . 2.2466(10) y
Ni1 P1 . . 2.2494(10) y
Ni2 P2 . . 2.268(1) y
Ni2 P3 . . 2.2704(10) y
P1 C1 . . 1.832(3) y
P1 C13 . . 1.853(4) y
P1 C14 . . 1.861(3) y
P2 C5 . . 1.829(4) y
P2 C17 . . 1.849(4) y
P2 C18 . . 1.857(4) y
P3 C6 . . 1.841(4) y
P3 C15 . . 1.846(4) y
P3 C16 . . 1.855(4) y
P4 C10 . . 1.833(4) y
P4 C11 . . 1.854(4) y
P4 C12 . . 1.864(4) y
C1 C2 . . 1.531(4) y
C1 H1a . . 0.98 ?
C1 H1b . . 0.98 ?
C2 C3 . . 1.519(4) y
C2 H2a . . 0.98 ?
C2 H2b . . 0.98 ?
C3 C4 . . 1.523(5) y
C3 H3a . . 0.98 ?
C3 H3b . . 0.98 ?
C4 C5 . . 1.525(5) y
C4 H4a . . 0.98 ?
C4 H4b . . 0.98 ?
C5 H5a . . 0.98 ?
C5 H5b . . 0.98 ?
C6 C7 . . 1.533(5) y
C6 H6a . . 0.98 ?
C6 H6b . . 0.98 ?
C7 C8 . . 1.529(5) y
C7 H7a . . 0.98 ?
C7 H7b . . 0.98 ?
C8 C9 . . 1.521(5) y
C8 H8a . . 0.98 ?
C8 H8b . . 0.98 ?
C9 C10 . . 1.540(5) y
C9 H9a . . 0.98 ?
C9 H9b . . 0.98 ?
C10 H10a . . 0.98 ?
C10 H10b . . 0.98 ?
C11 C26 . . 1.523(5) y
C11 C25 . . 1.540(5) y
C11 H11 . . 0.99 ?
C12 C23 . . 1.522(5) y
C12 C24 . . 1.525(6) y
C12 H12 . . 0.99 ?
C13 C21 . . 1.518(6) y
C13 C22 . . 1.536(5) y
C13 H13 . . 0.99 ?
C14 C19 . . 1.501(6) y
C14 C20 . . 1.520(6) y
C14 H14 . . 0.99 ?
C15 C30 . . 1.525(6) y
C15 C29 . . 1.542(6) y
C15 H15 . . 0.99 ?
C16 C28 . . 1.524(6) y
C16 C27 . . 1.528(6) y
C16 H16 . . 0.99 ?
C17 C31 . . 1.533(6) y
C17 C32 . . 1.534(6) y
C17 H17 . . 0.99 ?
C18 C34 . . 1.516(6) y
C18 C33 . . 1.524(7) y
C18 H18 . . 0.99 ?
C19 H19a . . 0.97 ?
C19 H19b . . 0.97 ?
C19 H19c . . 0.97 ?
C20 H20a . . 0.97 ?
C20 H20b . . 0.97 ?
C20 H20c . . 0.97 ?
C21 H21a . . 0.97 ?
C21 H21b . . 0.97 ?
C21 H21c . . 0.97 ?
C22 H22a . . 0.97 ?
C22 H22b . . 0.97 ?
C22 H22c . . 0.97 ?
C23 H23a . . 0.97 ?
C23 H23b . . 0.97 ?
C23 H23c . . 0.97 ?
C24 H24a . . 0.97 ?
C24 H24b . . 0.97 ?
C24 H24c . . 0.97 ?
C25 H25a . . 0.97 ?
C25 H25b . . 0.97 ?
C25 H25c . . 0.97 ?
C26 H26a . . 0.97 ?
C26 H26b . . 0.97 ?
C26 H26c . . 0.97 ?
C27 H27a . . 0.97 ?
C27 H27b . . 0.97 ?
C27 H27c . . 0.97 ?
C28 H28a . . 0.97 ?
C28 H28b . . 0.97 ?
C28 H28c . . 0.97 ?
C29 H29a . . 0.97 ?
C29 H29b . . 0.97 ?
C29 H29c . . 0.97 ?
C30 H30a . . 0.97 ?
C30 H30b . . 0.97 ?
C30 H30c . . 0.97 ?
C31 H31a . . 0.97 ?
C31 H31b . . 0.97 ?
C31 H31c . . 0.97 ?
C32 H32a . . 0.97 ?
C32 H32b . . 0.97 ?
C32 H32c . . 0.97 ?
C33 H33a . . 0.97 ?
C33 H33b . . 0.97 ?
C33 H33c . . 0.97 ?
C34 H34a . . 0.97 ?
C34 H34b . . 0.97 ?
C34 H34c . . 0.97 ?

loop_
_geom_torsion_atom_site_label_1
_geom_torsion_atom_site_label_2
_geom_torsion_atom_site_label_3
_geom_torsion_atom_site_label_4
_geom_torsion_site_symmetry_1
_geom_torsion_site_symmetry_2
_geom_torsion_site_symmetry_3
_geom_torsion_site_symmetry_4
_geom_torsion
_geom_torsion_publ_flag
Br1 Ni1 P1 C1 . . . . 31.65(13) y
Br2 Ni1 P1 C1 . . . . -162.27(13) y
Br1 Ni1 P1 C13 . . . . 153.73(14) y
Br2 Ni1 P1 C13 . . . . -40.19(14) y
Br1 Ni1 P1 C14 . . . . -85.34(14) y
Br2 Ni1 P1 C14 . . . . 80.74(14) y
Br4 Ni2 P2 C5 . . . . -27.03(14) y
Br3 Ni2 P2 C5 . . . . 165.12(14) y
Br4 Ni2 P2 C17 . . . . -150.57(14) y
Br3 Ni2 P2 C17 . . . . 41.58(15) y
Br4 Ni2 P2 C18 . . . . 89.28(16) y
Br3 Ni2 P2 C18 . . . . -78.57(16) y
Br4 Ni2 P3 C6 . . . . 30.03(15) y
Br3 Ni2 P3 C6 . . . . -162.11(15) y
Br4 Ni2 P3 C15 . . . . -87.15(14) y
Br3 Ni2 P3 C15 . . . . 80.71(14) y
Br4 Ni2 P3 C16 . . . . 153.06(15) y
Br3 Ni2 P3 C16 . . . . -39.08(15) y
Br1 Ni1 P4 C10 . . . . -21.06(14) y
Br2 Ni1 P4 C10 . . . . 172.94(14) y
Br1 Ni1 P4 C11 . . . . -144.52(14) y
Br2 Ni1 P4 C11 . . . . 49.48(14) y
Br1 Ni1 P4 C12 . . . . 95.78(14) y
Br2 Ni1 P4 C12 . . . . -70.22(14) y
C13 P1 C1 C2 . . . . -75.9(3) y
C14 P1 C1 C2 . . . . 176.1(3) y
Ni1 P1 C1 C2 . . . . 51.3(3) y
P1 C1 C2 C3 . . . . -156.7(3) y
C1 C2 C3 C4 . . . . 179.3(3) y
C2 C3 C4 C5 . . . . 177.1(3) y
C3 C4 C5 P2 . . . . 166.3(3) y
C17 P2 C5 C4 . . . . 66.6(3) y
C18 P2 C5 C4 . . . . 174.5(3) y
Ni2 P2 C5 C4 . . . . -60.8(3) y
C15 P3 C6 C7 . . . . 177.3(3) y
C16 P3 C6 C7 . . . . -74.6(3) y
Ni2 P3 C6 C7 . . . . 53.0(3) y
P3 C6 C7 C8 . . . . -158.9(3) y
C6 C7 C8 C9 . . . . 177.0(3) y
C7 C8 C9 C10 . . . . 176.2(3) y
C8 C9 C10 P4 . . . . 167.6(3) y
C11 P4 C10 C9 . . . . 64.3(3) y
C12 P4 C10 C9 . . . . 174.0(3) y
Ni1 P4 C10 C9 . . . . -62.3(3) y
C10 P4 C11 C26 . . . . -84.3(3) y
C12 P4 C11 C26 . . . . 169.7(3) y
Ni1 P4 C11 C26 . . . . 45.6(3) y
C10 P4 C11 C25 . . . . 42.5(3) y
C12 P4 C11 C25 . . . . -63.4(3) y
Ni1 P4 C11 C25 . . . . 172.5(3) y
C10 P4 C12 C23 . . . . 85.7(4) y
C11 P4 C12 C23 . . . . -164.4(4) y
Ni1 P4 C12 C23 . . . . -41.0(4) y
C10 P4 C12 C24 . . . . -151.6(3) y
C11 P4 C12 C24 . . . . -41.7(3) y
Ni1 P4 C12 C24 . . . . 81.6(3) y
C1 P1 C13 C21 . . . . -51.4(4) y
C14 P1 C13 C21 . . . . 54.5(4) y
Ni1 P1 C13 C21 . . . . -178.6(3) y
C1 P1 C13 C22 . . . . 74.1(3) y
C14 P1 C13 C22 . . . . 180.0(3) y
Ni1 P1 C13 C22 . . . . -53.1(3) y
C1 P1 C14 C19 . . . . 162.7(4) y
C13 P1 C14 C19 . . . . 53.8(4) y
Ni1 P1 C14 C19 . . . . -72.8(4) y
C1 P1 C14 C20 . . . . -72.0(3) y
C13 P1 C14 C20 . . . . 179.2(3) y
Ni1 P1 C14 C20 . . . . 52.5(3) y
C6 P3 C15 C30 . . . . 169.9(3) y
C16 P3 C15 C30 . . . . 60.6(4) y
Ni2 P3 C15 C30 . . . . -64.9(4) y
C6 P3 C15 C29 . . . . -66.4(4) y
C16 P3 C15 C29 . . . . -175.8(3) y
Ni2 P3 C15 C29 . . . . 58.8(4) y
C6 P3 C16 C28 . . . . 75.4(3) y
C15 P3 C16 C28 . . . . -178.5(3) y
Ni2 P3 C16 C28 . . . . -53.1(4) y
C6 P3 C16 C27 . . . . -52.0(4) y
C15 P3 C16 C27 . . . . 54.2(4) y
Ni2 P3 C16 C27 . . . . 179.6(3) y
C5 P2 C17 C31 . . . . -79.3(3) y
C18 P2 C17 C31 . . . . 176.5(3) y
Ni2 P2 C17 C31 . . . . 50.4(3) y
C5 P2 C17 C32 . . . . 47.7(4) y
C18 P2 C17 C32 . . . . -56.5(4) y
Ni2 P2 C17 C32 . . . . 177.5(3) y
C5 P2 C18 C34 . . . . -170.7(3) y
C17 P2 C18 C34 . . . . -61.9(4) y
Ni2 P2 C18 C34 . . . . 63.1(4) y
C5 P2 C18 C33 . . . . 64.5(4) y
C17 P2 C18 C33 . . . . 173.4(3) y
Ni2 P2 C18 C33 . . . . -61.6(4) y
